data_4111705
loop_
_publ_author_name
'Javier Vela'
'Jeremy M. Smith'
'Ying Yu'
'Nicole A. Ketterer'
'Christine J. Flaschenriem'
'Rene J. Lachicotte'
'Patrick L. Holland'

_publ_section_title
;
 Synthesis and Reactivity of Low-Coordinate Iron(II) Fluoride Complexes
 and Their Use in the Catalytic Hydrodefluorination of Fluorocarbons
;
_journal_name_full 'Journal of the American Chemical Society'
_journal_page_first 7857
_journal_page_last 7870
_journal_paper_doi 10.1021/ja042672l
_journal_volume 127
_journal_year 2005
_chemical_formula_sum 'C35 H53 F Fe N2'
_chemical_formula_weight 576.64
_chemical_name_common 2
_chemical_name_systematic
;
 (diketiminate)iron(ii) fluoride
;
_space_group_IT_number 15
_symmetry_cell_setting monoclinic
_symmetry_space_group_name_Hall '-C 2yc'
_symmetry_space_group_name_H-M 'C 1 2/c 1'
_atom_sites_solution_hydrogens geom
_atom_sites_solution_primary direct
_atom_sites_solution_secondary difmap
_audit_creation_method SHELXL-97
_cell_angle_alpha 90.00
_cell_angle_beta 108.491(3)
_cell_angle_gamma 90.00
_cell_formula_units_Z 4
_cell_length_a 23.480(3)
_cell_length_b 8.5555(11)
_cell_length_c 17.105(2)
_cell_measurement_reflns_used 2279
_cell_measurement_temperature 193(2)
_cell_measurement_theta_max 27
_cell_measurement_theta_min 3
_cell_volume 3258.7(7)
_computing_structure_refinement 'SHELXL-97 (Sheldrick, 1997)'
_diffrn_ambient_temperature 193(2)
_diffrn_measured_fraction_theta_full 0.996
_diffrn_measured_fraction_theta_max 0.996
_diffrn_measurement_device_type 'SMART APEX'
_diffrn_measurement_method hemisphere
_diffrn_radiation_monochromator graphite
_diffrn_radiation_source 'fine-focus sealed tube'
_diffrn_radiation_type MoK\a
_diffrn_radiation_wavelength 0.71073
_diffrn_reflns_av_R_equivalents 0.0559
_diffrn_reflns_av_sigmaI/netI 0.0493
_diffrn_reflns_limit_h_max 31
_diffrn_reflns_limit_h_min -31
_diffrn_reflns_limit_k_max 11
_diffrn_reflns_limit_k_min -11
_diffrn_reflns_limit_l_max 22
_diffrn_reflns_limit_l_min -22
_diffrn_reflns_number 16800
_diffrn_reflns_theta_full 28.34
_diffrn_reflns_theta_max 28.34
_diffrn_reflns_theta_min 2.51
_exptl_absorpt_coefficient_mu 0.493
_exptl_absorpt_correction_T_max 0.952
_exptl_absorpt_correction_T_min 0.888
_exptl_absorpt_correction_type empirical
_exptl_absorpt_process_details sadabs
_exptl_crystal_colour orange-red
_exptl_crystal_density_diffrn 1.175
_exptl_crystal_description plate
_exptl_crystal_F_000 1248
_exptl_crystal_size_max 0.4
_exptl_crystal_size_mid 0.2
_exptl_crystal_size_min 0.1
_refine_diff_density_max 0.375
_refine_diff_density_min -0.228
_refine_diff_density_rms 0.059
_refine_ls_extinction_method none
_refine_ls_goodness_of_fit_ref 1.030
_refine_ls_hydrogen_treatment constr
_refine_ls_matrix_type full
_refine_ls_number_parameters 185
_refine_ls_number_reflns 4062
_refine_ls_number_restraints 0
_refine_ls_restrained_S_all 1.030
_refine_ls_R_factor_all 0.0608
_refine_ls_R_factor_gt 0.0409
_refine_ls_shift/su_max 0.000
_refine_ls_shift/su_mean 0.000
_refine_ls_structure_factor_coef Fsqd
_refine_ls_weighting_details 'calc w=1/[\s^2^(Fo^2^)+(0.0457P)^2^+0.9679P] where P=(Fo^2^+2Fc^2^)/3'
_refine_ls_weighting_scheme calc
_refine_ls_wR_factor_gt 0.0886
_refine_ls_wR_factor_ref 0.0965
_reflns_number_gt 3177
_reflns_number_total 4062
_reflns_threshold_expression >2sigma(I)
_cod_data_source_file ja042672lsi20041206_123821_02.cif
_cod_data_source_block 2
_cod_database_code 4111705

loop_
_symmetry_equiv_pos_as_xyz
'x, y, z'
'-x, y, -z+1/2'
'x+1/2, y+1/2, z'
'-x+1/2, y+1/2, -z+1/2'
'-x, -y, -z'
'x, -y, z-1/2'
'-x+1/2, -y+1/2, -z'
'x+1/2, -y+1/2, z-1/2'

loop_
_atom_site_label
_atom_site_type_symbol
_atom_site_fract_x
_atom_site_fract_y
_atom_site_fract_z
_atom_site_U_iso_or_equiv
_atom_site_adp_type
_atom_site_occupancy
_atom_site_symmetry_multiplicity
_atom_site_calc_flag
_atom_site_refinement_flags
Fe Fe 0.5000 0.23643(4) 0.7500 0.01568(10) Uani 1 2 d S
N N 0.43761(6) 0.39029(15) 0.69787(8) 0.0134(3) Uani 1 1 d .
F F 0.5000 0.02512(17) 0.7500 0.0337(4) Uani 1 2 d S
C11 C 0.39590(7) 0.66845(19) 0.66117(11) 0.0156(3) Uani 1 1 d .
C12 C 0.38578(7) 0.30375(18) 0.64921(11) 0.0151(3) Uani 1 1 d .
C21 C 0.44486(7) 0.54548(18) 0.70329(10) 0.0135(3) Uani 1 1 d .
C22 C 0.38231(7) 0.2578(2) 0.56894(10) 0.0188(3) Uani 1 1 d .
C31 C 0.5000 0.6122(3) 0.7500 0.0153(5) Uani 1 2 d S
H31 H 0.5000 0.7232 0.7500 0.018 Uiso 1 2 calc SR
C32 C 0.33521(8) 0.1600(2) 0.52604(12) 0.0245(4) Uani 1 1 d .
H32 H 0.3319 0.1285 0.4715 0.029 Uiso 1 1 calc R
C41 C 0.41924(8) 0.7694(2) 0.60312(12) 0.0226(4) Uani 1 1 d .
H41A H 0.3883 0.8451 0.5745 0.034 Uiso 1 1 calc R
H41B H 0.4287 0.7021 0.5625 0.034 Uiso 1 1 calc R
H41C H 0.4555 0.8252 0.6354 0.034 Uiso 1 1 calc R
C42 C 0.29323(8) 0.1082(2) 0.56142(13) 0.0273(4) Uani 1 1 d .
H42 H 0.2613 0.0421 0.5312 0.033 Uiso 1 1 calc R
C51 C 0.38468(8) 0.7726(2) 0.72822(11) 0.0223(4) Uani 1 1 d .
H51A H 0.4223 0.8238 0.7599 0.033 Uiso 1 1 calc R
H51B H 0.3700 0.7082 0.7652 0.033 Uiso 1 1 calc R
H51C H 0.3546 0.8522 0.7022 0.033 Uiso 1 1 calc R
C52 C 0.29781(8) 0.1527(2) 0.64039(13) 0.0237(4) Uani 1 1 d .
H52 H 0.2688 0.1162 0.6642 0.028 Uiso 1 1 calc R
C61 C 0.33405(7) 0.6059(2) 0.60889(12) 0.0230(4) Uani 1 1 d .
H61A H 0.3171 0.5415 0.6435 0.035 Uiso 1 1 calc R
H61B H 0.3386 0.5424 0.5635 0.035 Uiso 1 1 calc R
H61C H 0.3071 0.6938 0.5864 0.035 Uiso 1 1 calc R
C62 C 0.34382(7) 0.24997(19) 0.68652(11) 0.0178(3) Uani 1 1 d .
C72 C 0.42874(9) 0.3071(2) 0.52933(12) 0.0252(4) Uani 1 1 d .
H72 H 0.4576 0.3798 0.5680 0.030 Uiso 1 1 calc R
C82 C 0.46390(10) 0.1642(3) 0.51640(16) 0.0395(5) Uani 1 1 d .
H82A H 0.4815 0.1102 0.5691 0.059 Uiso 1 1 calc R
H82B H 0.4960 0.1979 0.4949 0.059 Uiso 1 1 calc R
H82C H 0.4368 0.0931 0.4769 0.059 Uiso 1 1 calc R
C92 C 0.40093(12) 0.3930(3) 0.44755(13) 0.0436(6) Uani 1 1 d .
H92A H 0.3723 0.3239 0.4086 0.065 Uiso 1 1 calc R
H92B H 0.4327 0.4234 0.4247 0.065 Uiso 1 1 calc R
H92C H 0.3800 0.4867 0.4570 0.065 Uiso 1 1 calc R
C102 C 0.34869(8) 0.2928(2) 0.77446(12) 0.0230(4) Uani 1 1 d .
H102 H 0.3776 0.3817 0.7917 0.028 Uiso 1 1 calc R
C112 C 0.28851(10) 0.3455(3) 0.78303(15) 0.0391(5) Uani 1 1 d .
H11A H 0.2724 0.4323 0.7451 0.059 Uiso 1 1 calc R
H11B H 0.2946 0.3797 0.8398 0.059 Uiso 1 1 calc R
H11C H 0.2601 0.2580 0.7697 0.059 Uiso 1 1 calc R
C122 C 0.37335(10) 0.1565(3) 0.83263(13) 0.0370(5) Uani 1 1 d .
H12A H 0.3452 0.0686 0.8178 0.056 Uiso 1 1 calc R
H12B H 0.3784 0.1888 0.8894 0.056 Uiso 1 1 calc R
H12C H 0.4123 0.1245 0.8281 0.056 Uiso 1 1 calc R

loop_
_atom_site_aniso_label
_atom_site_aniso_U_11
_atom_site_aniso_U_22
_atom_site_aniso_U_33
_atom_site_aniso_U_23
_atom_site_aniso_U_13
_atom_site_aniso_U_12
Fe 0.01277(16) 0.00944(17) 0.0224(2) 0.000 0.00217(13) 0.000
N 0.0104(6) 0.0125(7) 0.0162(7) 0.0001(5) 0.0027(5) -0.0005(5)
F 0.0268(8) 0.0100(7) 0.0552(11) 0.000 0.0000(8) 0.000
C11 0.0126(7) 0.0132(8) 0.0187(9) 0.0014(6) 0.0017(7) 0.0023(6)
C12 0.0112(7) 0.0105(7) 0.0205(9) 0.0006(6) 0.0005(7) 0.0016(6)
C21 0.0132(7) 0.0140(8) 0.0136(8) 0.0007(6) 0.0047(6) 0.0015(6)
C22 0.0188(8) 0.0149(8) 0.0192(8) 0.0014(7) 0.0009(6) 0.0041(7)
C31 0.0157(11) 0.0091(10) 0.0197(12) 0.000 0.0039(9) 0.000
C32 0.0249(9) 0.0186(9) 0.0215(10) -0.0021(7) -0.0045(8) 0.0048(7)
C41 0.0206(8) 0.0207(9) 0.0249(9) 0.0066(7) 0.0048(7) 0.0008(7)
C42 0.0192(9) 0.0155(9) 0.0359(11) -0.0030(8) -0.0076(8) -0.0012(7)
C51 0.0194(8) 0.0209(9) 0.0264(10) -0.0005(7) 0.0071(7) 0.0062(7)
C52 0.0137(8) 0.0170(9) 0.0380(11) 0.0030(8) 0.0050(8) -0.0014(6)
C61 0.0154(8) 0.0154(8) 0.0317(11) 0.0035(7) -0.0019(7) 0.0028(6)
C62 0.0126(7) 0.0126(7) 0.0266(9) 0.0013(7) 0.0040(6) 0.0023(6)
C72 0.0326(10) 0.0248(9) 0.0192(10) -0.0014(7) 0.0095(8) -0.0016(8)
C82 0.0393(12) 0.0386(12) 0.0496(14) 0.0027(11) 0.0270(11) 0.0072(10)
C92 0.0650(16) 0.0433(13) 0.0255(11) 0.0072(10) 0.0186(11) 0.0038(12)
C102 0.0211(9) 0.0198(9) 0.0320(11) -0.0024(7) 0.0139(8) -0.0029(7)
C112 0.0333(12) 0.0399(13) 0.0518(15) -0.0004(11) 0.0242(11) 0.0112(9)
C122 0.0435(13) 0.0405(13) 0.0292(12) 0.0044(9) 0.0145(10) 0.0169(10)

loop_
_atom_type_symbol
_atom_type_description
_atom_type_scat_dispersion_real
_atom_type_scat_dispersion_imag
_atom_type_scat_source
C C 0.0033 0.0016 'International Tables Vol C Tables 4.2.6.8 and 6.1.1.4'
H H 0.0000 0.0000 'International Tables Vol C Tables 4.2.6.8 and 6.1.1.4'
N N 0.0061 0.0033 'International Tables Vol C Tables 4.2.6.8 and 6.1.1.4'
F F 0.0171 0.0103 'International Tables Vol C Tables 4.2.6.8 and 6.1.1.4'
Fe Fe 0.3463 0.8444 'International Tables Vol C Tables 4.2.6.8 and 6.1.1.4'

loop_
_geom_angle_atom_site_label_1
_geom_angle_atom_site_label_2
_geom_angle_atom_site_label_3
_geom_angle
_geom_angle_site_symmetry_1
_geom_angle_site_symmetry_3
F Fe N 132.17(4) . 2_656
F Fe N 132.17(4) . .
N Fe N 95.66(8) 2_656 .
C21 N C12 127.95(13) . .
C21 N Fe 125.05(11) . .
C12 N Fe 106.84(10) . .
C51 C11 C61 106.33(14) . .
C51 C11 C41 109.58(14) . .
C61 C11 C41 106.45(14) . .
C51 C11 C21 108.80(14) . .
C61 C11 C21 117.12(13) . .
C41 C11 C21 108.40(13) . .
C22 C12 C62 121.22(15) . .
C22 C12 N 118.97(15) . .
C62 C12 N 119.29(15) . .
N C21 C31 121.01(15) . .
N C21 C11 125.43(14) . .
C31 C21 C11 113.56(15) . .
C32 C22 C12 118.18(16) . .
C32 C22 C72 119.66(16) . .
C12 C22 C72 122.14(15) . .
C21 C31 C21 132.2(2) 2_656 .
C42 C32 C22 121.21(18) . .
C52 C42 C32 119.78(17) . .
C42 C52 C62 121.81(17) . .
C52 C62 C12 117.78(16) . .
C52 C62 C102 120.45(16) . .
C12 C62 C102 121.75(15) . .
C22 C72 C82 109.86(16) . .
C22 C72 C92 112.57(17) . .
C82 C72 C92 110.16(18) . .
C62 C102 C122 110.88(15) . .
C62 C102 C112 112.57(16) . .
C122 C102 C112 109.47(17) . .

loop_
_geom_bond_atom_site_label_1
_geom_bond_atom_site_label_2
_geom_bond_distance
_geom_bond_site_symmetry_2
Fe F 1.8079(15) .
Fe N 1.9609(14) 2_656
Fe N 1.9609(13) .
N C21 1.338(2) .
N C12 1.4420(19) .
C11 C51 1.540(2) .
C11 C61 1.540(2) .
C11 C41 1.542(2) .
C11 C21 1.556(2) .
C12 C22 1.406(2) .
C12 C62 1.410(2) .
C21 C31 1.4085(18) .
C22 C32 1.395(2) .
C22 C72 1.515(3) .
C31 C21 1.4085(18) 2_656
C32 C42 1.383(3) .
C42 C52 1.374(3) .
C52 C62 1.393(2) .
C62 C102 1.517(3) .
C72 C82 1.530(3) .
C72 C92 1.531(3) .
C102 C122 1.523(3) .
C102 C112 1.534(3) .

loop_
_geom_torsion_atom_site_label_1
_geom_torsion_atom_site_label_2
_geom_torsion_atom_site_label_3
_geom_torsion_atom_site_label_4
_geom_torsion
_geom_torsion_site_symmetry_1
_geom_torsion_site_symmetry_4
F Fe N C21 -179.46(11) . .
N Fe N C21 0.54(11) 2_656 .
F Fe N C12 -3.64(12) . .
N Fe N C12 176.36(12) 2_656 .
C21 N C12 C22 91.2(2) . .
Fe N C12 C22 -84.47(15) . .
C21 N C12 C62 -97.0(2) . .
Fe N C12 C62 87.38(15) . .
C12 N C21 C31 -176.00(13) . .
Fe N C21 C31 -1.1(2) . .
C12 N C21 C11 4.2(3) . .
Fe N C21 C11 179.11(12) . .
C51 C11 C21 N 120.47(17) . .
C61 C11 C21 N -0.1(2) . .
C41 C11 C21 N -120.44(17) . .
C51 C11 C21 C31 -59.36(17) . .
C61 C11 C21 C31 -179.89(13) . .
C41 C11 C21 C31 59.74(17) . .
C62 C12 C22 C32 1.5(2) . .
N C12 C22 C32 173.23(14) . .
C62 C12 C22 C72 -176.70(15) . .
N C12 C22 C72 -5.0(2) . .
N C21 C31 C21 0.59(11) . 2_656
C11 C21 C31 C21 -179.58(14) . 2_656
C12 C22 C32 C42 -0.6(3) . .
C72 C22 C32 C42 177.71(16) . .
C22 C32 C42 C52 -0.3(3) . .
C32 C42 C52 C62 0.2(3) . .
C42 C52 C62 C12 0.7(2) . .
C42 C52 C62 C102 -178.09(16) . .
C22 C12 C62 C52 -1.6(2) . .
N C12 C62 C52 -173.27(14) . .
C22 C12 C62 C102 177.19(15) . .
N C12 C62 C102 5.5(2) . .
C32 C22 C72 C82 -64.7(2) . .
C12 C22 C72 C82 113.49(19) . .
C32 C22 C72 C92 58.4(2) . .
C12 C22 C72 C92 -123.35(19) . .
C52 C62 C102 C122 75.5(2) . .
C12 C62 C102 C122 -103.28(19) . .
C52 C62 C102 C112 -47.5(2) . .
C12 C62 C102 C112 133.70(17) . .
